data_7100976
loop_
_publ_author_name
'Michael J. Cook'
'Andrew Cammidge'
'David L. Hughes'
'Fabien Nekelson'
'Muhibur Rahman'

_publ_section_title
;
A remarkable side-product from the synthesis of an
octaalkyl-phthalocyanine: formation of a tetrabenzotriazaporphyrin
;
_journal_name_full 'Chemical Communications'
_journal_paper_doi 10.1039/b414820g
_journal_year 2005
_chemical_formula_moiety 'C81 H115 N7'
_chemical_formula_structural 'a tetrabenzotriazaporphyrin'
_chemical_formula_sum 'C81 H115 N7'
_chemical_formula_weight 1186.80
_space_group_IT_number 2
_symmetry_cell_setting triclinic
_symmetry_space_group_name_Hall '-P 1'
_symmetry_space_group_name_H-M 'P -1'
_cell_angle_alpha 80.13(5)
_cell_angle_beta 91.14(8)
_cell_angle_gamma 84.48(6)
_cell_formula_units_Z 1
_cell_length_a 9.220(15)
_cell_length_b 9.633(11)
_cell_length_c 19.87(4)
_cell_measurement_temperature 140(1)
_cell_volume 1729(5)
_diffrn_ambient_temperature 140(1)
_exptl_crystal_density_diffrn 1.140
_cod_database_code 7100976

loop_
_symmetry_equiv_pos_as_xyz
'x, y, z'
'-x, -y, -z'

loop_
_atom_site_label
_atom_site_type_symbol
_atom_site_fract_x
_atom_site_fract_y
_atom_site_fract_z
_atom_site_U_iso_or_equiv
_atom_site_adp_type
_atom_site_occupancy
_atom_site_symmetry_multiplicity
_atom_site_calc_flag
_atom_site_refinement_flags
_atom_site_disorder_assembly
_atom_site_disorder_group
N1 N 0.3021(4) 0.4604(3) 0.45752(16) 0.0492(9) Uani 1 1 d . . .
H1 H 0.3856 0.4747 0.4736 0.058(13) Uiso 1 1 calc R . .
C2 C 0.2138(5) 0.3702(4) 0.4930(2) 0.0471(10) Uani 1 1 d . . .
C3 C 0.0812(5) 0.3830(4) 0.44851(19) 0.0465(10) Uani 1 1 d . . .
C4 C -0.0511(5) 0.3189(4) 0.4587(2) 0.0498(10) Uani 1 1 d . . .
C41 C -0.0739(5) 0.2102(4) 0.5204(2) 0.0531(11) Uani 1 1 d . . .
H41A H -0.0677 0.2546 0.5605 0.064 Uiso 1 1 calc R . .
H41B H 0.0061 0.1357 0.5244 0.064 Uiso 1 1 calc R . .
C42 C -0.2152(5) 0.1418(4) 0.5221(2) 0.0560(11) Uani 1 1 d . . .
H42A H -0.2961 0.2143 0.5213 0.067 Uiso 1 1 calc R . .
H42B H -0.2248 0.1001 0.4814 0.067 Uiso 1 1 calc R . .
C43 C -0.2241(5) 0.0287(4) 0.5844(2) 0.0561(11) Uani 1 1 d . . .
H43A H -0.2208 0.0727 0.6247 0.067 Uiso 1 1 calc R . .
H43B H -0.1384 -0.0390 0.5868 0.067 Uiso 1 1 calc R . .
C44 C -0.3585(5) -0.0520(4) 0.5869(2) 0.0565(11) Uani 1 1 d . . .
H44A H -0.4448 0.0151 0.5837 0.068 Uiso 1 1 calc R . .
H44B H -0.3608 -0.0990 0.5475 0.068 Uiso 1 1 calc R . .
C45 C -0.3640(5) -0.1607(4) 0.6506(2) 0.0588(11) Uani 1 1 d . . .
H45A H -0.3659 -0.1131 0.6899 0.071 Uiso 1 1 calc R . .
H45B H -0.2755 -0.2253 0.6549 0.071 Uiso 1 1 calc R . .
C46 C -0.4936(5) -0.2455(4) 0.6521(2) 0.0650(12) Uani 1 1 d . . .
H46A H -0.4888 -0.3140 0.6935 0.098 Uiso 1 1 calc R . .
H46B H -0.4926 -0.2934 0.6135 0.098 Uiso 1 1 calc R . .
H46C H -0.5818 -0.1831 0.6502 0.098 Uiso 1 1 calc R . .
C5 C -0.1561(5) 0.3612(4) 0.4072(2) 0.0554(11) Uani 1 1 d . . .
H5 H -0.2459 0.3250 0.4125 0.066 Uiso 1 1 calc R . .
C6 C -0.1349(5) 0.4556(4) 0.3474(2) 0.0549(11) Uani 1 1 d . . .
H6 H -0.2108 0.4796 0.3147 0.066 Uiso 1 1 calc R . .
C7 C -0.0054(5) 0.5144(4) 0.3352(2) 0.0505(10) Uani 1 1 d . . .
C71 C 0.0199(4) 0.6113(4) 0.26855(19) 0.0506(10) Uani 1 1 d . . .
H71A H 0.1053 0.5707 0.2483 0.061 Uiso 1 1 calc R . .
H71B H 0.0423 0.7016 0.2792 0.061 Uiso 1 1 calc R . .
C72 C -0.1048(5) 0.6390(4) 0.2152(2) 0.0525(10) Uani 1 1 d . . .
H72A H -0.1910 0.6806 0.2343 0.063 Uiso 1 1 calc R . .
H72B H -0.1271 0.5499 0.2029 0.063 Uiso 1 1 calc R . .
C73 C -0.0662(5) 0.7383(4) 0.1512(2) 0.0544(11) Uani 1 1 d . . .
H73A H -0.0356 0.8236 0.1645 0.065 Uiso 1 1 calc R . .
H73B H 0.0160 0.6929 0.1307 0.065 Uiso 1 1 calc R . .
C74 C -0.1897(5) 0.7803(5) 0.0975(2) 0.0616(12) Uani 1 1 d . . .
H74A H -0.2129 0.6967 0.0800 0.074 Uiso 1 1 calc R . .
H74B H -0.2757 0.8164 0.1189 0.074 Uiso 1 1 calc R . .
C75 C -0.1533(5) 0.8919(5) 0.0381(2) 0.0664(12) Uani 1 1 d . . .
H75A H -0.1213 0.9720 0.0559 0.080 Uiso 1 1 calc R . .
H75B H -0.0731 0.8527 0.0140 0.080 Uiso 1 1 calc R . .
C76 C -0.2805(6) 0.9430(5) -0.0117(2) 0.0851(16) Uani 1 1 d . . .
H76A H -0.2515 1.0127 -0.0481 0.128 Uiso 1 1 calc R . .
H76B H -0.3594 0.9844 0.0115 0.128 Uiso 1 1 calc R . .
H76C H -0.3116 0.8645 -0.0302 0.128 Uiso 1 1 calc R . .
C8 C 0.1041(4) 0.4784(4) 0.38834(19) 0.0467(10) Uani 1 1 d . . .
C9 C 0.2482(5) 0.5252(4) 0.3952(2) 0.0497(10) Uani 1 1 d . . .
N10 N 0.3091(4) 0.6160(3) 0.34854(16) 0.0513(9) Uani 1 1 d . . .
N11 N 0.5297(4) 0.6337(3) 0.41425(16) 0.0537(9) Uani 1 1 d . . .
C12 C 0.4393(5) 0.6645(4) 0.35774(19) 0.0480(10) Uani 1 1 d . . .
C13 C 0.4961(4) 0.7723(4) 0.30514(19) 0.0465(10) Uani 1 1 d . . .
C14 C 0.4474(4) 0.8363(4) 0.2388(2) 0.0499(10) Uani 1 1 d . . .
C141 C 0.3229(5) 0.7937(4) 0.1996(2) 0.0538(11) Uani 1 1 d . . .
H14A H 0.2597 0.8778 0.1800 0.065 Uiso 1 1 calc R . .
H14B H 0.2664 0.7337 0.2310 0.065 Uiso 1 1 calc R . .
C142 C 0.3731(5) 0.7146(4) 0.1426(2) 0.0590(11) Uani 1 1 d . . .
H14C H 0.2884 0.7034 0.1150 0.071 Uiso 1 1 calc R . .
H14D H 0.4360 0.7718 0.1134 0.071 Uiso 1 1 calc R . .
C143 C 0.4541(5) 0.5702(4) 0.1675(2) 0.0625(12) Uani 1 1 d . . .
H14E H 0.3891 0.5111 0.1943 0.075 Uiso 1 1 calc R . .
H14F H 0.5351 0.5807 0.1975 0.075 Uiso 1 1 calc R . .
C144 C 0.5124(5) 0.4949(4) 0.1109(2) 0.0621(12) Uani 1 1 d . . .
H14G H 0.4322 0.4899 0.0794 0.074 Uiso 1 1 calc R . .
H14H H 0.5818 0.5515 0.0859 0.074 Uiso 1 1 calc R . .
C145 C 0.5849(6) 0.3489(5) 0.1346(2) 0.0774(14) Uani 1 1 d . . .
H14I H 0.5137 0.2899 0.1565 0.093 Uiso 1 1 calc R . .
H14J H 0.6608 0.3525 0.1686 0.093 Uiso 1 1 calc R . .
C146 C 0.6529(6) 0.2797(5) 0.0762(3) 0.0888(17) Uani 1 1 d . . .
H14K H 0.6994 0.1872 0.0948 0.133 Uiso 1 1 calc R . .
H14L H 0.7237 0.3373 0.0544 0.133 Uiso 1 1 calc R . .
H14M H 0.5777 0.2717 0.0434 0.133 Uiso 1 1 calc R . .
C15 C 0.5261(5) 0.9437(4) 0.2079(2) 0.0549(11) Uani 1 1 d . . .
H15 H 0.4960 0.9910 0.1643 0.066 Uiso 1 1 calc R . .
C16 C 0.6482(5) 0.9842(4) 0.2391(2) 0.0563(11) Uani 1 1 d . . .
H16 H 0.6953 1.0584 0.2159 0.068 Uiso 1 1 calc R . .
C17 C 0.7020(5) 0.9177(4) 0.3034(2) 0.0526(11) Uani 1 1 d . . .
C171 C 0.8344(5) 0.9650(4) 0.3366(2) 0.0553(11) Uani 1 1 d . . .
H17A H 0.9131 0.8894 0.3400 0.066 Uiso 1 1 calc R . .
H17B H 0.8107 0.9765 0.3828 0.066 Uiso 1 1 calc R . .
C172 C 0.8913(5) 1.1020(4) 0.3010(2) 0.0573(11) Uani 1 1 d . . .
H17C H 0.8082 1.1701 0.2851 0.069 Uiso 1 1 calc R . .
H17D H 0.9458 1.1402 0.3346 0.069 Uiso 1 1 calc R . .
C173 C 0.9883(5) 1.0887(4) 0.2404(2) 0.0613(12) Uani 1 1 d . . .
H17E H 1.0792 1.0327 0.2568 0.074 Uiso 1 1 calc R . .
H17F H 0.9401 1.0394 0.2091 0.074 Uiso 1 1 calc R . .
C174 C 1.0213(6) 1.2324(4) 0.2024(2) 0.0674(13) Uani 1 1 d . . .
H17G H 0.9298 1.2890 0.1878 0.081 Uiso 1 1 calc R . .
H17H H 1.0712 1.2801 0.2338 0.081 Uiso 1 1 calc R . .
C175 C 1.1118(6) 1.2272(5) 0.1416(2) 0.0795(15) Uani 1 1 d . . .
H17I H 1.0696 1.1683 0.1130 0.095 Uiso 1 1 calc R . .
H17J H 1.2088 1.1835 0.1566 0.095 Uiso 1 1 calc R . .
C176 C 1.1237(7) 1.3733(5) 0.0993(3) 0.0889(17) Uani 1 1 d . . .
H17K H 1.1840 1.3640 0.0611 0.133 Uiso 1 1 calc R . .
H17L H 1.1663 1.4319 0.1272 0.133 Uiso 1 1 calc R . .
H17M H 1.0283 1.4158 0.0829 0.133 Uiso 1 1 calc R . .
C18 C 0.6255(5) 0.8072(4) 0.33605(19) 0.0484(10) Uani 1 1 d . . .
C19 C 0.6434(5) 0.7153(4) 0.4029(2) 0.0482(10) Uani 1 1 d . . .
N20 N 0.7619(4) 0.7105(3) 0.44574(17) 0.0439(9) Uani 0.50 1 d P . 1
C20 C 0.7619(4) 0.7105(3) 0.44574(17) 0.0439(9) Uani 0.50 1 d P . 2
H20 H 0.8329 0.7696 0.4306 0.027(16) Uiso 0.50 1 calc PR . 2

loop_
_atom_site_aniso_label
_atom_site_aniso_U_11
_atom_site_aniso_U_22
_atom_site_aniso_U_33
_atom_site_aniso_U_23
_atom_site_aniso_U_13
_atom_site_aniso_U_12
N1 0.041(2) 0.0549(19) 0.052(2) -0.0090(16) 0.0038(18) -0.0054(17)
C2 0.041(3) 0.048(2) 0.056(3) -0.0143(19) 0.012(2) -0.0051(19)
C3 0.042(3) 0.048(2) 0.050(2) -0.0129(17) 0.0061(19) 0.0020(19)
C4 0.046(3) 0.048(2) 0.057(3) -0.0156(18) 0.008(2) 0.001(2)
C41 0.051(3) 0.053(2) 0.058(2) -0.0141(18) 0.013(2) -0.007(2)
C42 0.051(3) 0.059(2) 0.062(3) -0.0190(19) 0.013(2) -0.006(2)
C43 0.043(3) 0.066(3) 0.062(3) -0.015(2) 0.009(2) -0.009(2)
C44 0.041(3) 0.062(3) 0.068(3) -0.014(2) 0.007(2) -0.003(2)
C45 0.047(3) 0.060(3) 0.070(3) -0.014(2) 0.009(2) -0.006(2)
C46 0.051(3) 0.064(3) 0.081(3) -0.014(2) 0.015(2) -0.008(2)
C5 0.046(3) 0.060(3) 0.063(3) -0.016(2) 0.011(2) -0.008(2)
C6 0.051(3) 0.054(2) 0.060(3) -0.0138(19) 0.002(2) -0.001(2)
C7 0.041(3) 0.053(2) 0.058(3) -0.0178(18) 0.007(2) 0.004(2)
C71 0.039(3) 0.056(2) 0.056(2) -0.0124(18) 0.0010(19) -0.0004(19)
C72 0.044(3) 0.054(2) 0.060(3) -0.0139(18) -0.001(2) -0.0027(19)
C73 0.040(3) 0.061(2) 0.061(3) -0.0114(19) -0.003(2) -0.003(2)
C74 0.050(3) 0.075(3) 0.059(3) -0.012(2) 0.004(2) -0.001(2)
C75 0.062(3) 0.071(3) 0.063(3) -0.010(2) -0.002(2) 0.005(2)
C76 0.081(4) 0.097(3) 0.069(3) -0.007(3) -0.003(3) 0.019(3)
C8 0.034(3) 0.052(2) 0.053(2) -0.0126(18) 0.0046(19) 0.0035(19)
C9 0.049(3) 0.052(2) 0.049(3) -0.0097(19) 0.009(2) -0.002(2)
N10 0.041(2) 0.0559(19) 0.059(2) -0.0137(16) 0.0075(17) -0.0065(17)
N11 0.055(3) 0.055(2) 0.052(2) -0.0111(15) 0.0104(19) -0.0025(18)
C12 0.046(3) 0.052(2) 0.046(2) -0.0102(18) 0.002(2) -0.002(2)
C13 0.042(3) 0.045(2) 0.053(2) -0.0108(18) 0.006(2) 0.0001(19)
C14 0.041(3) 0.055(2) 0.054(3) -0.0101(19) 0.007(2) -0.004(2)
C141 0.046(3) 0.055(2) 0.057(2) -0.0018(18) 0.001(2) -0.001(2)
C142 0.048(3) 0.067(3) 0.061(3) -0.006(2) -0.002(2) -0.009(2)
C143 0.057(3) 0.066(3) 0.063(3) -0.010(2) -0.012(2) -0.005(2)
C144 0.053(3) 0.064(3) 0.069(3) -0.013(2) 0.000(2) -0.005(2)
C145 0.075(4) 0.074(3) 0.079(3) -0.013(2) -0.002(3) 0.008(3)
C146 0.099(5) 0.078(3) 0.086(4) -0.022(3) 0.001(3) 0.019(3)
C15 0.058(3) 0.052(2) 0.051(2) -0.0045(18) 0.007(2) 0.004(2)
C16 0.060(3) 0.052(2) 0.057(3) -0.007(2) 0.012(2) -0.008(2)
C17 0.047(3) 0.055(2) 0.059(3) -0.016(2) 0.010(2) -0.006(2)
C171 0.050(3) 0.061(2) 0.056(2) -0.0125(19) 0.006(2) -0.005(2)
C172 0.053(3) 0.056(2) 0.064(3) -0.0137(19) 0.002(2) -0.006(2)
C173 0.061(3) 0.061(3) 0.064(3) -0.015(2) 0.006(2) -0.008(2)
C174 0.067(3) 0.064(3) 0.074(3) -0.012(2) 0.010(2) -0.019(2)
C175 0.086(4) 0.077(3) 0.080(3) -0.016(2) 0.018(3) -0.021(3)
C176 0.111(5) 0.080(3) 0.077(3) -0.008(3) 0.022(3) -0.029(3)
C18 0.049(3) 0.046(2) 0.051(2) -0.0110(18) 0.012(2) -0.002(2)
C19 0.032(3) 0.058(2) 0.057(3) -0.0176(19) 0.010(2) -0.0021(19)
N20 0.034(2) 0.050(2) 0.048(2) -0.0112(17) 0.0093(18) -0.0039(17)
C20 0.034(2) 0.050(2) 0.048(2) -0.0112(17) 0.0093(18) -0.0039(17)

loop_
_geom_bond_atom_site_label_1
_geom_bond_atom_site_label_2
_geom_bond_distance
_geom_bond_site_symmetry_2
_geom_bond_publ_flag
N1 C9 1.349(5) . ?
N1 C2 1.365(5) . ?
N1 H1 0.8600 . ?
C2 C20 1.329(5) 2_666 ?
C2 N20 1.329(5) 2_666 ?
C2 C3 1.477(6) . ?
C3 C8 1.411(5) . ?
C3 C4 1.421(6) . ?
C4 C5 1.375(6) . ?
C4 C41 1.503(6) . ?
C41 C42 1.514(6) . ?
C41 H41A 0.9700 . ?
C41 H41B 0.9700 . ?
C42 C43 1.512(6) . ?
C42 H42A 0.9700 . ?
C42 H42B 0.9700 . ?
C43 C44 1.521(6) . ?
C43 H43A 0.9700 . ?
C43 H43B 0.9700 . ?
C44 C45 1.503(6) . ?
C44 H44A 0.9700 . ?
C44 H44B 0.9700 . ?
C45 C46 1.509(6) . ?
C45 H45A 0.9700 . ?
C45 H45B 0.9700 . ?
C46 H46A 0.9600 . ?
C46 H46B 0.9600 . ?
C46 H46C 0.9600 . ?
C5 C6 1.396(6) . ?
C5 H5 0.9300 . ?
C6 C7 1.379(6) . ?
C6 H6 0.9300 . ?
C7 C8 1.422(6) . ?
C7 C71 1.519(6) . ?
C71 C72 1.521(6) . ?
C71 H71A 0.9700 . ?
C71 H71B 0.9700 . ?
C72 C73 1.525(6) . ?
C72 H72A 0.9700 . ?
C72 H72B 0.9700 . ?
C73 C74 1.521(7) . ?
C73 H73A 0.9700 . ?
C73 H73B 0.9700 . ?
C74 C75 1.521(6) . ?
C74 H74A 0.9700 . ?
C74 H74B 0.9700 . ?
C75 C76 1.507(7) . ?
C75 H75A 0.9700 . ?
C75 H75B 0.9700 . ?
C76 H76A 0.9600 . ?
C76 H76B 0.9600 . ?
C76 H76C 0.9600 . ?
C8 C9 1.455(6) . ?
C9 N10 1.332(5) . ?
N10 C12 1.350(6) . ?
N11 C12 1.358(6) . ?
N11 C19 1.369(5) . ?
C12 C13 1.483(5) . ?
C13 C14 1.402(6) . ?
C13 C18 1.426(6) . ?
C14 C15 1.384(6) . ?
C14 C141 1.501(6) . ?
C141 C142 1.526(6) . ?
C141 H14A 0.9700 . ?
C141 H14B 0.9700 . ?
C142 C143 1.513(6) . ?
C142 H14C 0.9700 . ?
C142 H14D 0.9700 . ?
C143 C144 1.519(6) . ?
C143 H14E 0.9700 . ?
C143 H14F 0.9700 . ?
C144 C145 1.492(6) . ?
C144 H14G 0.9700 . ?
C144 H14H 0.9700 . ?
C145 C146 1.547(6) . ?
C145 H14I 0.9700 . ?
C145 H14J 0.9700 . ?
C146 H14K 0.9600 . ?
C146 H14L 0.9600 . ?
C146 H14M 0.9600 . ?
C15 C16 1.395(6) . ?
C15 H15 0.9300 . ?
C16 C17 1.386(6) . ?
C16 H16 0.9300 . ?
C17 C18 1.406(5) . ?
C17 C171 1.521(6) . ?
C171 C172 1.531(5) . ?
C171 H17A 0.9700 . ?
C171 H17B 0.9700 . ?
C172 C173 1.529(6) . ?
C172 H17C 0.9700 . ?
C172 H17D 0.9700 . ?
C173 C174 1.520(6) . ?
C173 H17E 0.9700 . ?
C173 H17F 0.9700 . ?
C174 C175 1.487(6) . ?
C174 H17G 0.9700 . ?
C174 H17H 0.9700 . ?
C175 C176 1.526(6) . ?
C175 H17I 0.9700 . ?
C175 H17J 0.9700 . ?
C176 H17K 0.9600 . ?
C176 H17L 0.9600 . ?
C176 H17M 0.9600 . ?
C18 C19 1.461(6) . ?
C19 C20 1.365(6) . ?
C19 N20 1.365(6) . ?
N20 C2 1.329(5) 2_666 ?
C20 C2 1.329(5) 2_666 ?
C20 H20 0.9300 . ?
